data_7716018
loop_
_publ_author_name
'C&#xf4;rte-Real, Leonor'
'Sergi, Baris'
'Yildirim, Busra'
'Colucas, Raquel'
'Starosta, Rados&#x142;aw'
'Fontrodona, Xavier'
'Romero, Isabel'
'Andr&#xe9;, V&#xe2;nia'
'Acilan, Ceyda'
'Correia, Isabel'

_publ_section_title
;
 Enhanced selectivity towards melanoma cells with zinc(II)-Schiff bases
 containing imidazole derivatives.
;
_journal_issue 22
_journal_name_full 'Dalton transactions (Cambridge, England : 2003)'
_journal_page_first 9416
_journal_page_last 9432
_journal_paper_doi 10.1039/d4dt00733f
_journal_volume 53
_journal_year 2024
_chemical_formula_sum 'C34 H36 N8 O2'
_chemical_formula_weight 588.71
_space_group_crystal_system monoclinic
_space_group_IT_number 14
_space_group_name_Hall '-P 2ybc'
_space_group_name_H-M_alt 'P 1 21/c 1'
_atom_sites_solution_hydrogens geom
_audit_creation_method SHELXL-2014/7
_audit_update_record
;
2024-04-17 deposited with the CCDC.	2024-05-13 downloaded from the CCDC.
;
_cell_angle_alpha 90
_cell_angle_beta 105.652(10)
_cell_angle_gamma 90
_cell_formula_units_Z 2
_cell_length_a 8.439(2)
_cell_length_b 17.238(4)
_cell_length_c 10.585(3)
_cell_measurement_reflns_used 1407
_cell_measurement_temperature 293(2)
_cell_measurement_theta_max 24.69
_cell_measurement_theta_min 2.32
_cell_volume 1482.7(7)
_computing_cell_refinement 'BRUKER SMART (Bruker, 2014)'
_computing_data_collection 'BRUKER SMART (Bruker, 2014)'
_computing_data_reduction 'BRUKER SAINT (Bruker, 2014)'
_computing_molecular_graphics \^a\/EoeMercury
_computing_publication_material \^a\/EoeWinGX
_computing_structure_refinement 'SHELXL-2014/7 (Sheldrick, 2014)'
_computing_structure_solution 'SHELXT 2014/4 (Sheldrick, 2015)'
_diffrn_ambient_temperature 293(2)
_diffrn_measured_fraction_theta_full 0.991
_diffrn_measured_fraction_theta_max 0.981
_diffrn_measurement_device_type 'Photon area detector'
_diffrn_measurement_method 'phi and omega scans'
_diffrn_radiation_type MoK\a
_diffrn_radiation_wavelength 0.71073
_diffrn_reflns_av_R_equivalents 0.1213
_diffrn_reflns_av_unetI/netI 0.0835
_diffrn_reflns_Laue_measured_fraction_full 0.991
_diffrn_reflns_Laue_measured_fraction_max 0.981
_diffrn_reflns_limit_h_max 10
_diffrn_reflns_limit_h_min -10
_diffrn_reflns_limit_k_max 21
_diffrn_reflns_limit_k_min -21
_diffrn_reflns_limit_l_max 12
_diffrn_reflns_limit_l_min -13
_diffrn_reflns_number 15536
_diffrn_reflns_point_group_measured_fraction_full 0.991
_diffrn_reflns_point_group_measured_fraction_max 0.981
_diffrn_reflns_theta_full 25.242
_diffrn_reflns_theta_max 26.570
_diffrn_reflns_theta_min 2.321
_exptl_absorpt_coefficient_mu 0.086
_exptl_absorpt_correction_T_max 0.7454
_exptl_absorpt_correction_T_min 0.6534
_exptl_absorpt_correction_type multi-scan
_exptl_absorpt_process_details 'SADABS (Bruker,2014)'
_exptl_crystal_colour orange
_exptl_crystal_density_diffrn 1.319
_exptl_crystal_description Block
_exptl_crystal_F_000 624
_exptl_crystal_size_max 0.180
_exptl_crystal_size_mid 0.080
_exptl_crystal_size_min 0.030
_refine_diff_density_max 0.233
_refine_diff_density_min -0.220
_refine_diff_density_rms 0.051
_refine_ls_extinction_method none
_refine_ls_goodness_of_fit_ref 1.010
_refine_ls_hydrogen_treatment constr
_refine_ls_matrix_type full
_refine_ls_number_parameters 201
_refine_ls_number_reflns 3039
_refine_ls_number_restraints 0
_refine_ls_restrained_S_all 1.010
_refine_ls_R_factor_all 0.1138
_refine_ls_R_factor_gt 0.0543
_refine_ls_shift/su_max 0.000
_refine_ls_shift/su_mean 0.000
_refine_ls_structure_factor_coef Fsqd
_refine_ls_weighting_details 'w=1/[\s^2^(Fo^2^)+(0.0509P)^2^+0.0747P] where P=(Fo^2^+2Fc^2^)/3'
_refine_ls_weighting_scheme calc
_refine_ls_wR_factor_gt 0.1063
_refine_ls_wR_factor_ref 0.1271
_reflns_Friedel_coverage 0.000
_reflns_number_gt 1842
_reflns_number_total 3039
_reflns_threshold_expression 'I > 2\s(I)'
_cod_data_source_file d4dt00733f2.cif
_cod_data_source_block lcr21
_cod_depositor_comments 'Adding full bibliography for 7716017--7716018.cif.'
_cod_original_cell_volume 1482.7(6)
_cod_original_sg_symbol_H-M 'P 21/c'
_cod_database_code 7716018
_shelx_shelxl_version_number 2014/7
_shelx_space_group_comment
;
The symmetry employed for this shelxl refinement is uniquely defined
by the following loop, which should always be used as a source of
symmetry information in preference to the above space-group names.
They are only intended as comments.
;
_shelx_estimated_absorpt_t_min 0.985
_shelx_estimated_absorpt_t_max 0.997

loop_
_space_group_symop_operation_xyz
'x, y, z'
'-x, y+1/2, -z+1/2'
'-x, -y, -z'
'x, -y-1/2, z-1/2'

loop_
_atom_site_label
_atom_site_type_symbol
_atom_site_fract_x
_atom_site_fract_y
_atom_site_fract_z
_atom_site_U_iso_or_equiv
_atom_site_adp_type
_atom_site_occupancy
_atom_site_site_symmetry_order
_atom_site_calc_flag
_atom_site_refinement_flags_posn
_atom_site_refinement_flags_adp
_atom_site_refinement_flags_occupancy
_atom_site_disorder_assembly
_atom_site_disorder_group
O1 O 1.0173(2) 0.34855(9) 0.26860(17) 0.0329(5) Uani 1 1 d . . . . .
H01 H 1.0757 0.3453 0.2182 0.049 Uiso 1 1 calc R U . . .
N1 N 0.8663(2) 0.38779(10) 0.45432(19) 0.0219(5) Uani 1 1 d . . . . .
N3 N 0.4068(2) 0.31477(10) 1.00566(18) 0.0218(4) Uani 1 1 d . . . . .
N4 N 0.2173(2) 0.31767(11) 1.11435(18) 0.0253(5) Uani 1 1 d . . . . .
N2 N 0.7289(3) 0.36027(12) 0.7391(2) 0.0294(5) Uani 1 1 d . . . . .
C2 C 0.7924(3) 0.40828(13) 0.5442(2) 0.0219(5) Uani 1 1 d . . . . .
C9 C 0.8704(3) 0.44099(13) 0.3583(2) 0.0198(5) Uani 1 1 d . . . . .
C10 C 0.7986(3) 0.51557(13) 0.3537(2) 0.0225(5) Uani 1 1 d . . . . .
C8 C 0.9509(3) 0.41987(13) 0.2604(2) 0.0225(5) Uani 1 1 d . . . . .
C17 C 0.3527(3) 0.35125(14) 1.0998(2) 0.0249(5) Uani 1 1 d . . . . .
C16 C 0.1829(3) 0.25773(13) 1.0244(2) 0.0256(6) Uani 1 1 d . . . . .
H16 H 0.0940 0.2240 1.0122 0.031 Uiso 1 1 calc R U . . .
C4 C 0.7176(3) 0.53364(13) 0.4514(2) 0.0264(6) Uani 1 1 d . . . . .
H4 H 0.6674 0.5817 0.4512 0.032 Uiso 1 1 calc R U . . .
C3 C 0.7138(3) 0.48042(13) 0.5449(2) 0.0252(6) Uani 1 1 d . . . . .
H3 H 0.6600 0.4914 0.6088 0.030 Uiso 1 1 calc R U . . .
C11 C 0.7976(3) 0.35015(14) 0.6476(2) 0.0261(6) Uani 1 1 d . . . . .
H11 H 0.8538 0.3040 0.6456 0.031 Uiso 1 1 calc R U . . .
C15 C 0.2977(3) 0.25538(13) 0.9566(3) 0.0278(6) Uani 1 1 d . . . . .
H15 H 0.3022 0.2207 0.8903 0.033 Uiso 1 1 calc R U . . .
C5 C 0.8090(3) 0.56847(13) 0.2549(2) 0.0270(6) Uani 1 1 d . . . . .
H5 H 0.7635 0.6178 0.2525 0.032 Uiso 1 1 calc R U . . .
C13 C 0.5944(3) 0.27836(13) 0.8710(2) 0.0280(6) Uani 1 1 d . . . . .
H13A H 0.5055 0.2754 0.7909 0.034 Uiso 1 1 calc R U . . .
H13B H 0.6053 0.2278 0.9126 0.034 Uiso 1 1 calc R U . . .
C6 C 0.8863(3) 0.54686(14) 0.1625(2) 0.0292(6) Uani 1 1 d . . . . .
H6 H 0.8930 0.5818 0.0973 0.035 Uiso 1 1 calc R U . . .
C7 C 0.9559(3) 0.47272(14) 0.1644(2) 0.0278(6) Uani 1 1 d . . . . .
H7 H 1.0064 0.4592 0.0995 0.033 Uiso 1 1 calc R U . . .
C14 C 0.5513(3) 0.33733(14) 0.9613(3) 0.0301(6) Uani 1 1 d . . . . .
H14A H 0.6448 0.3441 1.0373 0.036 Uiso 1 1 calc R U . . .
H14B H 0.5295 0.3868 0.9162 0.036 Uiso 1 1 calc R U . . .
C12 C 0.7538(3) 0.29817(15) 0.8367(3) 0.0339(6) Uani 1 1 d . . . . .
H12A H 0.8360 0.3142 0.9154 0.041 Uiso 1 1 calc R U . . .
H12B H 0.7947 0.2523 0.8026 0.041 Uiso 1 1 calc R U . . .
C18 C 0.4359(4) 0.41964(16) 1.1745(3) 0.0437(8) Uani 1 1 d . . . . .
H18C H 0.3547 0.4564 1.1844 0.065 Uiso 1 1 calc R U . . .
H18B H 0.5062 0.4434 1.1279 0.065 Uiso 1 1 calc R U . . .
H18A H 0.5005 0.4033 1.2595 0.065 Uiso 1 1 calc R U . . .

loop_
_atom_site_aniso_label
_atom_site_aniso_U_11
_atom_site_aniso_U_22
_atom_site_aniso_U_33
_atom_site_aniso_U_23
_atom_site_aniso_U_13
_atom_site_aniso_U_12
O1 0.0439(12) 0.0290(9) 0.0374(11) 0.0064(8) 0.0311(9) 0.0076(8)
N1 0.0215(11) 0.0229(10) 0.0245(11) -0.0012(8) 0.0116(9) -0.0021(8)
N3 0.0246(11) 0.0241(10) 0.0210(10) -0.0019(8) 0.0138(9) -0.0030(9)
N4 0.0256(12) 0.0311(11) 0.0225(11) 0.0021(9) 0.0124(9) 0.0029(9)
N2 0.0289(12) 0.0349(12) 0.0301(12) 0.0055(10) 0.0176(10) 0.0025(10)
C2 0.0184(13) 0.0263(12) 0.0230(12) -0.0026(10) 0.0091(10) -0.0052(10)
C9 0.0176(12) 0.0238(12) 0.0176(11) -0.0020(9) 0.0042(9) -0.0028(10)
C10 0.0189(13) 0.0224(12) 0.0249(13) -0.0018(10) 0.0033(10) -0.0017(10)
C8 0.0212(13) 0.0235(12) 0.0239(13) 0.0020(10) 0.0077(10) 0.0009(10)
C17 0.0245(13) 0.0304(12) 0.0218(12) -0.0005(10) 0.0097(10) 0.0022(11)
C16 0.0272(14) 0.0209(12) 0.0324(14) 0.0022(10) 0.0141(11) -0.0023(10)
C4 0.0257(15) 0.0233(12) 0.0312(14) -0.0033(11) 0.0095(11) 0.0040(11)
C3 0.0226(14) 0.0292(13) 0.0268(13) -0.0053(11) 0.0118(11) -0.0016(11)
C11 0.0262(14) 0.0266(12) 0.0303(13) -0.0014(11) 0.0159(11) -0.0001(11)
C15 0.0321(14) 0.0213(12) 0.0353(14) -0.0064(11) 0.0180(12) -0.0053(11)
C5 0.0304(14) 0.0209(12) 0.0280(13) 0.0034(10) 0.0054(11) 0.0051(11)
C13 0.0324(14) 0.0290(13) 0.0282(13) 0.0045(11) 0.0179(11) 0.0035(11)
C6 0.0344(15) 0.0288(13) 0.0248(13) 0.0082(11) 0.0084(11) 0.0004(11)
C7 0.0309(15) 0.0338(14) 0.0220(13) 0.0018(11) 0.0130(11) 0.0008(11)
C14 0.0258(14) 0.0332(14) 0.0362(15) -0.0023(11) 0.0170(12) -0.0061(11)
C12 0.0344(16) 0.0406(15) 0.0328(15) 0.0103(12) 0.0193(12) 0.0081(12)
C18 0.0414(18) 0.0512(18) 0.0424(17) -0.0239(14) 0.0181(14) -0.0094(14)

loop_
_atom_type_symbol
_atom_type_description
_atom_type_scat_dispersion_real
_atom_type_scat_dispersion_imag
_atom_type_scat_source
C C 0.0033 0.0016 'International Tables Vol C Tables 4.2.6.8 and 6.1.1.4'
H H 0.0000 0.0000 'International Tables Vol C Tables 4.2.6.8 and 6.1.1.4'
N N 0.0061 0.0033 'International Tables Vol C Tables 4.2.6.8 and 6.1.1.4'
O O 0.0106 0.0060 'International Tables Vol C Tables 4.2.6.8 and 6.1.1.4'

loop_
_geom_angle_atom_site_label_1
_geom_angle_atom_site_label_2
_geom_angle_atom_site_label_3
_geom_angle
_geom_angle_site_symmetry_1
_geom_angle_site_symmetry_3
_geom_angle_publ_flag
C2 N1 C9 117.74(19) . . ?
C17 N3 C15 107.30(19) . . ?
C17 N3 C14 125.68(19) . . ?
C15 N3 C14 126.98(19) . . ?
C17 N4 C16 105.88(19) . . ?
C11 N2 C12 115.5(2) . . ?
N1 C2 C3 123.7(2) . . ?
N1 C2 C11 115.4(2) . . ?
C3 C2 C11 121.0(2) . . ?
N1 C9 C10 122.3(2) . . ?
N1 C9 C8 118.5(2) . . ?
C10 C9 C8 119.2(2) . . ?
C5 C10 C9 120.1(2) . . ?
C5 C10 C4 122.5(2) . . ?
C9 C10 C4 117.4(2) . . ?
O1 C8 C7 124.0(2) . . ?
O1 C8 C9 117.18(19) . . ?
C7 C8 C9 118.8(2) . . ?
N4 C17 N3 110.7(2) . . ?
N4 C17 C18 125.6(2) . . ?
N3 C17 C18 123.6(2) . . ?
C15 C16 N4 109.9(2) . . ?
C3 C4 C10 119.6(2) . . ?
C4 C3 C2 119.3(2) . . ?
N2 C11 C2 123.0(2) . . ?
C16 C15 N3 106.2(2) . . ?
C6 C5 C10 119.5(2) . . ?
C14 C13 C12 112.3(2) . . ?
C5 C6 C7 121.1(2) . . ?
C8 C7 C6 121.2(2) . . ?
N3 C14 C13 112.74(19) . . ?
N2 C12 C13 111.4(2) . . ?

loop_
_geom_bond_atom_site_label_1
_geom_bond_atom_site_label_2
_geom_bond_distance
_geom_bond_site_symmetry_2
_geom_bond_publ_flag
O1 C8 1.344(3) . ?
N1 C2 1.319(3) . ?
N1 C9 1.377(3) . ?
N3 C17 1.357(3) . ?
N3 C15 1.381(3) . ?
N3 C14 1.472(3) . ?
N4 C17 1.326(3) . ?
N4 C16 1.382(3) . ?
N2 C11 1.267(3) . ?
N2 C12 1.463(3) . ?
C2 C3 1.410(3) . ?
C2 C11 1.476(3) . ?
C9 C10 1.416(3) . ?
C9 C8 1.431(3) . ?
C10 C5 1.408(3) . ?
C10 C4 1.420(3) . ?
C8 C7 1.373(3) . ?
C17 C18 1.486(3) . ?
C16 C15 1.353(3) . ?
C4 C3 1.356(3) . ?
C5 C6 1.366(3) . ?
C13 C14 1.506(3) . ?
C13 C12 1.524(3) . ?
C6 C7 1.404(3) . ?
